data_7007622
loop_
_publ_author_name
'Cheng, Yanxiang'
'Doyle, David J.'
'Hitchcock, Peter B.'
'Lappert, Michael F.'

_publ_section_title
;
 The beta-dialdiminato ligand [{N(C6H3Pri(2)-2,6)C(H)}2CPh]-: the
 conjugate acid and Li, Al, Ga and In derivatives.
;
_journal_issue 37
_journal_name_full 'Dalton transactions (Cambridge, England : 2003)'
_journal_page_first 4449
_journal_page_last 4460
_journal_paper_doi 10.1039/b607782j
_journal_year 2006
_chemical_compound_source 'synthesis as described'
_chemical_formula_moiety '(C66 H82 Cl2 In2 N4)(C6 H14)'
_chemical_formula_sum 'C72 H96 Cl2 In2 N4'
_chemical_formula_weight 1318.07
_chemical_name_systematic
;
?
;
_space_group_IT_number 14
_symmetry_cell_setting monoclinic
_symmetry_Int_Tables_number 14
_symmetry_space_group_name_Hall '-P 2ybc'
_symmetry_space_group_name_H-M 'P 1 21/c 1'
_atom_sites_solution_hydrogens geom
_atom_sites_solution_primary direct
_atom_sites_solution_secondary difmap
_audit_conform_dict_location ftp://ftp.iucr.org/pub/cif_core.dic
_audit_conform_dict_name cif_core.dic
_audit_conform_dict_version 2.2
_audit_creation_date 2004-01-15T14:47:25-00:00
_audit_creation_method 'WinGX routine CIF_UPDATE'
_cell_angle_alpha 90
_cell_angle_beta 95.975(1)
_cell_angle_gamma 90
_cell_formula_units_Z 2
_cell_length_a 13.3062(2)
_cell_length_b 13.9612(2)
_cell_length_c 18.5787(2)
_cell_measurement_reflns_used 38413
_cell_measurement_temperature 173(2)
_cell_measurement_theta_max 27.485
_cell_measurement_theta_min 3.705
_cell_measurement_wavelength 0.71073
_cell_volume 3432.62(8)
_computing_cell_refinement 'HKL Scalepack (Otwinowski & Minor 1997)'
_computing_data_collection 'Collect (Nonius BV, 1997-2000)'
_computing_data_reduction 'HKL Denzo and Scalepack (Otwinowski & Minor 1997)'
_computing_molecular_graphics 'Ortep-3 for Windows (Farrugia, 1997)'
_computing_publication_material 'WinGX publication routines (Farrugia, 1999)'
_computing_structure_refinement 'SHELXL-97 (Sheldrick, 1997)'
_computing_structure_solution 'SHELXS-97 (Sheldrick, 1997)'
_diffrn_ambient_temperature 173(2)
_diffrn_detector 'CCD plate'
_diffrn_measured_fraction_theta_full 0.994
_diffrn_measured_fraction_theta_max 0.994
_diffrn_measurement_device '95mm CCD camera on \k-goniostat'
_diffrn_measurement_device_type KappaCCD
_diffrn_measurement_method 'CCD rotation images, thick slices'
_diffrn_orient_matrix_type 'by Nonius Collect from scalepack cell'
_diffrn_orient_matrix_UB_11 -0.721845E-1
_diffrn_orient_matrix_UB_12 0.153174E-1
_diffrn_orient_matrix_UB_13 -0.163738E-1
_diffrn_orient_matrix_UB_21 -0.10015E-1
_diffrn_orient_matrix_UB_22 0.220397E-1
_diffrn_orient_matrix_UB_23 0.499677E-1
_diffrn_orient_matrix_UB_31 0.199735E-1
_diffrn_orient_matrix_UB_32 0.664083E-1
_diffrn_orient_matrix_UB_33 -0.128066E-1
_diffrn_radiation_monochromator graphite
_diffrn_radiation_probe x-ray
_diffrn_radiation_type MoK\a
_diffrn_radiation_wavelength 0.71073
_diffrn_reflns_av_R_equivalents 0.0343
_diffrn_reflns_av_unetI/netI 0.0188
_diffrn_reflns_limit_h_max 17
_diffrn_reflns_limit_h_min -17
_diffrn_reflns_limit_k_max 18
_diffrn_reflns_limit_k_min -18
_diffrn_reflns_limit_l_max 24
_diffrn_reflns_limit_l_min -24
_diffrn_reflns_number 51839
_diffrn_reflns_theta_full 27.5
_diffrn_reflns_theta_max 27.5
_diffrn_reflns_theta_min 3.79
_diffrn_source 'Enraf Nonius FR590'
_exptl_absorpt_coefficient_mu 0.791
_exptl_absorpt_correction_T_max 0.7927
_exptl_absorpt_correction_T_min 0.7465
_exptl_absorpt_correction_type multi-scan
_exptl_absorpt_process_details
;
[c.f. r.h. blessing, acta cryst. (1995), a51, 33-38]
;
_exptl_crystal_colour yellow
_exptl_crystal_density_diffrn 1.275
_exptl_crystal_density_method 'not measured'
_exptl_crystal_description prism
_exptl_crystal_F_000 1376
_exptl_crystal_size_max 0.35
_exptl_crystal_size_mid 0.35
_exptl_crystal_size_min 0.25
_refine_diff_density_max 1.011
_refine_diff_density_min -0.514
_refine_diff_density_rms 0.074
_refine_ls_extinction_method none
_refine_ls_goodness_of_fit_ref 1.089
_refine_ls_hydrogen_treatment riding
_refine_ls_matrix_type full
_refine_ls_number_parameters 346
_refine_ls_number_reflns 7826
_refine_ls_number_restraints 4
_refine_ls_restrained_S_all 1.092
_refine_ls_R_factor_all 0.0394
_refine_ls_R_factor_gt 0.0321
_refine_ls_shift/su_max 0.001
_refine_ls_shift/su_mean 0
_refine_ls_structure_factor_coef Fsqd
_refine_ls_weighting_details 'calc w=1/[\s^2^(Fo^2^)+(0.0457P)^2^+3.7956P] where P=(Fo^2^+2Fc^2^)/3'
_refine_ls_weighting_scheme calc
_refine_ls_wR_factor_gt 0.0869
_refine_ls_wR_factor_ref 0.0946
_reflns_number_gt 6811
_reflns_number_total 7826
_reflns_threshold_expression >2sigma(I)
_cod_data_source_file b607782j.txt
_cod_data_source_block (11c)-jan504
_cod_original_sg_symbol_H-M P2(1)/c
_cod_database_code 7007622

loop_
_symmetry_equiv_pos_as_xyz
'x, y, z'
'-x, y+1/2, -z+1/2'
'-x, -y, -z'
'x, -y-1/2, z-1/2'

loop_
_atom_site_label
_atom_site_type_symbol
_atom_site_fract_x
_atom_site_fract_y
_atom_site_fract_z
_atom_site_U_iso_or_equiv
_atom_site_adp_type
_atom_site_occupancy
_atom_site_symmetry_multiplicity
_atom_site_calc_flag
_atom_site_refinement_flags
_atom_site_disorder_assembly
_atom_site_disorder_group
In In 0.073657(12) 0.957320(11) 0.046684(8) 0.02534(7) Uani 1 1 d . . .
Cl Cl 0.00373(6) 0.86893(5) 0.14047(4) 0.04509(16) Uani 1 1 d . . .
N1 N 0.19970(16) 1.02835(14) 0.10801(11) 0.0299(4) Uani 1 1 d . . .
N2 N 0.18453(16) 0.85743(15) 0.01414(11) 0.0323(4) Uani 1 1 d . . .
C1 C 0.27728(19) 0.97805(18) 0.13731(13) 0.0320(5) Uani 1 1 d . . .
H1 H 0.3198 1.0093 0.1744 0.038 Uiso 1 1 calc R . .
C2 C 0.30512(18) 0.88432(18) 0.12076(13) 0.0320(5) Uani 1 1 d . . .
C3 C 0.26474(19) 0.83552(18) 0.05879(14) 0.0331(5) Uani 1 1 d . . .
H3 H 0.2997 0.7791 0.0473 0.04 Uiso 1 1 calc R . .
C4 C 0.39089(19) 0.8382(2) 0.16612(14) 0.0366(5) Uani 1 1 d . . .
C5 C 0.3885(3) 0.7396(3) 0.1801(2) 0.0578(8) Uani 1 1 d . . .
H5 H 0.3316 0.7028 0.1614 0.069 Uiso 1 1 calc R . .
C6 C 0.4686(3) 0.6950(3) 0.2212(2) 0.0736(11) Uani 1 1 d . . .
H6 H 0.4666 0.6279 0.2293 0.088 Uiso 1 1 calc R . .
C7 C 0.5508(3) 0.7472(3) 0.2504(2) 0.0644(10) Uani 1 1 d . . .
H7 H 0.605 0.7166 0.2789 0.077 Uiso 1 1 calc R . .
C8 C 0.5534(3) 0.8425(4) 0.2378(2) 0.0763(12) Uani 1 1 d . . .
H8 H 0.6097 0.8789 0.2581 0.092 Uiso 1 1 calc R . .
C9 C 0.4749(3) 0.8881(3) 0.1957(2) 0.0618(9) Uani 1 1 d . . .
H9 H 0.4792 0.955 0.187 0.074 Uiso 1 1 calc R . .
C10 C 0.19640(19) 1.12870(17) 0.12716(14) 0.0341(5) Uani 1 1 d . . .
C11 C 0.2311(2) 1.1957(2) 0.07930(15) 0.0436(6) Uani 1 1 d . . .
C12 C 0.2263(3) 1.2921(2) 0.09834(19) 0.0567(9) Uani 1 1 d . . .
H12 H 0.2496 1.3393 0.0672 0.068 Uiso 1 1 calc R . .
C13 C 0.1889(3) 1.3203(2) 0.16078(19) 0.0576(9) Uani 1 1 d . . .
H13 H 0.1846 1.3866 0.1717 0.069 Uiso 1 1 calc R . .
C14 C 0.1573(3) 1.2533(2) 0.20809(19) 0.0531(8) Uani 1 1 d . . .
H14 H 0.1322 1.274 0.2515 0.064 Uiso 1 1 calc R . .
C15 C 0.1618(2) 1.1549(2) 0.19297(16) 0.0433(6) Uani 1 1 d . . .
C16 C 0.2787(3) 1.1637(2) 0.01223(18) 0.0595(9) Uani 1 1 d . . .
H16 H 0.2484 1.1003 -0.0027 0.071 Uiso 1 1 calc R . .
C17 C 0.2605(4) 1.2300(3) -0.0521(2) 0.0794(13) Uani 1 1 d . . .
H17A H 0.1876 1.2392 -0.0641 0.119 Uiso 1 1 calc R . .
H17B H 0.2894 1.2019 -0.0936 0.119 Uiso 1 1 calc R . .
H17C H 0.2926 1.292 -0.0402 0.119 Uiso 1 1 calc R . .
C18 C 0.3919(4) 1.1481(4) 0.0305(3) 0.0875(14) Uani 1 1 d . . .
H18A H 0.4034 1.1048 0.072 0.131 Uiso 1 1 calc R . .
H18B H 0.4248 1.2097 0.0424 0.131 Uiso 1 1 calc R . .
H18C H 0.4201 1.1198 -0.0113 0.131 Uiso 1 1 calc R . .
C19 C 0.1342(3) 1.0812(2) 0.24824(17) 0.0507(7) Uani 1 1 d . . .
H19 H 0.1303 1.0172 0.2238 0.061 Uiso 1 1 calc R . .
C20 C 0.2167(4) 1.0753(3) 0.3119(2) 0.0719(11) Uani 1 1 d . . .
H20A H 0.282 1.0624 0.2938 0.108 Uiso 1 1 calc R . .
H20B H 0.2008 1.0235 0.3445 0.108 Uiso 1 1 calc R . .
H20C H 0.2203 1.1362 0.3383 0.108 Uiso 1 1 calc R . .
C21 C 0.0328(4) 1.1007(4) 0.2745(3) 0.0882(14) Uani 1 1 d . . .
H21A H 0.0185 1.0518 0.3098 0.132 Uiso 1 1 calc R . .
H21B H -0.0197 1.099 0.2334 0.132 Uiso 1 1 calc R . .
H21C H 0.0336 1.164 0.2972 0.132 Uiso 1 1 calc R . .
C22 C 0.1674(2) 0.8002(2) -0.05101(14) 0.0388(6) Uani 1 1 d . . .
C23 C 0.1971(3) 0.8376(2) -0.11538(16) 0.0487(7) Uani 1 1 d . . .
C24 C 0.1806(3) 0.7801(3) -0.17706(19) 0.0675(10) Uani 1 1 d . . .
H24 H 0.2007 0.8028 -0.2216 0.081 Uiso 1 1 calc R . .
C25 C 0.1359(4) 0.6916(3) -0.1747(2) 0.0731(12) Uani 1 1 d . . .
H25 H 0.1244 0.6544 -0.2176 0.088 Uiso 1 1 calc R . .
C26 C 0.1080(3) 0.6571(3) -0.1109(2) 0.0676(10) Uani 1 1 d . . .
H26 H 0.0771 0.5958 -0.1101 0.081 Uiso 1 1 calc R . .
C27 C 0.1240(3) 0.7097(2) -0.04682(18) 0.0510(7) Uani 1 1 d . . .
C28 C 0.2478(3) 0.9344(3) -0.11715(19) 0.0620(9) Uani 1 1 d . . .
H28 H 0.2208 0.9751 -0.0792 0.074 Uiso 1 1 calc R . .
C29 C 0.2283(4) 0.9877(4) -0.1888(2) 0.0846(14) Uani 1 1 d . . .
H29A H 0.2631 1.0497 -0.1852 0.127 Uiso 1 1 calc R . .
H29B H 0.1555 0.9982 -0.2001 0.127 Uiso 1 1 calc R . .
H29C H 0.2537 0.9496 -0.2274 0.127 Uiso 1 1 calc R . .
C30 C 0.3608(4) 0.9242(4) -0.0970(2) 0.0856(13) Uani 1 1 d . . .
H30A H 0.3732 0.8905 -0.0507 0.128 Uiso 1 1 calc R . .
H30B H 0.3919 0.9878 -0.0928 0.128 Uiso 1 1 calc R . .
H30C H 0.3903 0.8876 -0.1346 0.128 Uiso 1 1 calc R . .
C31 C 0.0979(3) 0.6663(2) 0.0245(2) 0.0620(9) Uani 1 1 d . . .
H31 H 0.1074 0.7176 0.0621 0.074 Uiso 1 1 calc R . .
C32 C 0.1695(4) 0.5829(3) 0.0497(3) 0.0863(14) Uani 1 1 d . . .
H32A H 0.2397 0.6051 0.0528 0.13 Uiso 1 1 calc R . .
H32B H 0.16 0.5301 0.0148 0.13 Uiso 1 1 calc R . .
H32C H 0.1541 0.5606 0.0973 0.13 Uiso 1 1 calc R . .
C33 C -0.0107(4) 0.6372(4) 0.0185(3) 0.0857(13) Uani 1 1 d . . .
H33A H -0.0263 0.6096 0.0646 0.129 Uiso 1 1 calc R . .
H33B H -0.0236 0.5894 -0.02 0.129 Uiso 1 1 calc R . .
H33C H -0.0535 0.6934 0.0071 0.129 Uiso 1 1 calc R . .
C34 C 0.5910(11) 0.3719(10) 0.0886(7) 0.255(6) Uiso 1 1 d D . .
H34A H 0.6075 0.3576 0.1402 0.382 Uiso 1 1 calc R . .
H34B H 0.6536 0.3804 0.0658 0.382 Uiso 1 1 calc R . .
H34C H 0.5521 0.3187 0.0652 0.382 Uiso 1 1 calc R . .
C35 C 0.5279(15) 0.4644(15) 0.0803(7) 0.344(10) Uiso 1 1 d D . .
H35A H 0.4606 0.4596 0.0982 0.413 Uiso 1 1 calc R . .
H35B H 0.5643 0.5226 0.0988 0.413 Uiso 1 1 calc R . .
C36 C 0.5272(14) 0.4493(8) -0.0002(6) 0.305(9) Uiso 1 1 d D . .
H36A H 0.4842 0.3959 -0.0205 0.366 Uiso 1 1 calc R . .
H36B H 0.5945 0.4496 -0.0184 0.366 Uiso 1 1 calc R . .

loop_
_atom_site_aniso_label
_atom_site_aniso_U_11
_atom_site_aniso_U_22
_atom_site_aniso_U_33
_atom_site_aniso_U_23
_atom_site_aniso_U_13
_atom_site_aniso_U_12
In 0.02781(10) 0.02315(9) 0.02391(10) -0.00032(5) -0.00276(6) 0.00033(6)
Cl 0.0536(4) 0.0444(4) 0.0376(3) 0.0100(3) 0.0060(3) -0.0092(3)
N1 0.0327(10) 0.0242(9) 0.0315(10) 0.0004(8) -0.0021(8) -0.0023(8)
N2 0.0379(11) 0.0287(10) 0.0292(10) -0.0039(8) -0.0016(8) 0.0046(8)
C1 0.0322(12) 0.0333(12) 0.0291(12) 0.0003(9) -0.0035(9) -0.0047(10)
C2 0.0308(11) 0.0327(12) 0.0315(12) 0.0035(10) -0.0011(9) 0.0009(10)
C3 0.0351(12) 0.0293(12) 0.0348(12) 0.0013(10) 0.0031(10) 0.0058(10)
C4 0.0312(12) 0.0424(14) 0.0355(13) 0.0072(11) -0.0001(10) 0.0042(11)
C5 0.0563(19) 0.0534(19) 0.061(2) 0.0078(16) -0.0048(16) 0.0072(15)
C6 0.084(3) 0.059(2) 0.075(3) 0.0169(19) -0.005(2) 0.022(2)
C7 0.0460(18) 0.076(3) 0.067(2) 0.0218(19) -0.0123(16) 0.0165(17)
C8 0.0455(19) 0.094(3) 0.084(3) 0.016(2) -0.0180(18) -0.0033(19)
C9 0.0482(18) 0.063(2) 0.071(2) 0.0181(18) -0.0084(16) -0.0022(16)
C10 0.0362(12) 0.0248(11) 0.0383(13) -0.0035(10) -0.0103(10) -0.0031(10)
C11 0.0546(17) 0.0340(14) 0.0385(14) 0.0042(11) -0.0131(12) -0.0100(12)
C12 0.077(2) 0.0317(14) 0.0546(19) 0.0092(13) -0.0233(16) -0.0113(15)
C13 0.074(2) 0.0273(14) 0.065(2) -0.0093(13) -0.0247(17) 0.0016(14)
C14 0.0612(19) 0.0374(15) 0.0579(19) -0.0179(14) -0.0070(15) 0.0018(14)
C15 0.0479(15) 0.0324(13) 0.0471(16) -0.0101(11) -0.0069(12) -0.0022(11)
C16 0.088(3) 0.0451(17) 0.0449(17) 0.0042(14) 0.0042(17) -0.0228(17)
C17 0.093(3) 0.090(3) 0.053(2) 0.020(2) 0.000(2) -0.024(2)
C18 0.090(3) 0.092(3) 0.085(3) 0.017(3) 0.030(3) 0.015(3)
C19 0.067(2) 0.0430(16) 0.0419(16) -0.0123(13) 0.0070(14) -0.0058(15)
C20 0.101(3) 0.062(2) 0.0486(19) 0.0082(17) -0.014(2) -0.015(2)
C21 0.093(3) 0.083(3) 0.095(3) 0.011(3) 0.039(3) 0.011(3)
C22 0.0417(14) 0.0372(14) 0.0358(13) -0.0102(11) -0.0035(11) 0.0107(11)
C23 0.0599(18) 0.0482(17) 0.0383(15) -0.0058(13) 0.0058(13) 0.0141(14)
C24 0.097(3) 0.068(2) 0.0376(17) -0.0093(16) 0.0062(17) 0.022(2)
C25 0.102(3) 0.064(2) 0.050(2) -0.0270(18) -0.010(2) 0.017(2)
C26 0.085(3) 0.0483(19) 0.067(2) -0.0270(17) -0.005(2) -0.0002(18)
C27 0.0633(19) 0.0385(15) 0.0495(17) -0.0132(13) -0.0026(14) 0.0042(14)
C28 0.085(3) 0.060(2) 0.0444(18) -0.0046(15) 0.0265(18) 0.0007(19)
C29 0.110(4) 0.079(3) 0.071(3) 0.020(2) 0.035(3) 0.015(3)
C30 0.098(3) 0.099(3) 0.061(2) 0.007(2) 0.012(2) -0.027(3)
C31 0.080(2) 0.0394(17) 0.066(2) -0.0111(15) 0.0043(19) -0.0111(17)
C32 0.092(3) 0.061(2) 0.099(3) 0.019(2) -0.026(3) -0.015(2)
C33 0.081(3) 0.082(3) 0.094(3) -0.008(3) 0.003(2) -0.009(2)

loop_
_atom_type_symbol
_atom_type_description
_atom_type_scat_dispersion_real
_atom_type_scat_dispersion_imag
_atom_type_scat_source
C C 0.0033 0.0016 'International Tables Vol C Tables 4.2.6.8 and 6.1.1.4'
H H 0 0 'International Tables Vol C Tables 4.2.6.8 and 6.1.1.4'
Cl Cl 0.1484 0.1585 'International Tables Vol C Tables 4.2.6.8 and 6.1.1.4'
In In -0.7276 1.31 'International Tables Vol C Tables 4.2.6.8 and 6.1.1.4'
N N 0.0061 0.0033 'International Tables Vol C Tables 4.2.6.8 and 6.1.1.4'

loop_
_geom_angle_atom_site_label_1
_geom_angle_atom_site_label_2
_geom_angle_atom_site_label_3
_geom_angle
_geom_angle_site_symmetry_1
_geom_angle_site_symmetry_3
_geom_angle_publ_flag
N2 In N1 85.92(8) . . ?
N2 In Cl 101.47(6) . . ?
N1 In Cl 101.01(6) . . ?
N2 In In 124.44(5) . 3_575 ?
N1 In In 126.52(5) . 3_575 ?
Cl In In 112.08(2) . 3_575 ?
C1 N1 C10 117.2(2) . . ?
C1 N1 In 120.21(16) . . ?
C10 N1 In 122.05(15) . . ?
C3 N2 C22 116.4(2) . . ?
C3 N2 In 120.35(16) . . ?
C22 N2 In 122.50(16) . . ?
N1 C1 C2 128.3(2) . . ?
C3 C2 C1 123.2(2) . . ?
C3 C2 C4 117.5(2) . . ?
C1 C2 C4 118.8(2) . . ?
N2 C3 C2 128.5(2) . . ?
C9 C4 C5 117.1(3) . . ?
C9 C4 C2 123.1(3) . . ?
C5 C4 C2 119.8(3) . . ?
C6 C5 C4 120.6(4) . . ?
C7 C6 C5 120.7(4) . . ?
C8 C7 C6 119.1(3) . . ?
C7 C8 C9 121.1(4) . . ?
C4 C9 C8 121.4(4) . . ?
C15 C10 C11 122.7(2) . . ?
C15 C10 N1 119.2(2) . . ?
C11 C10 N1 118.0(2) . . ?
C12 C11 C10 117.1(3) . . ?
C12 C11 C16 121.7(3) . . ?
C10 C11 C16 121.1(3) . . ?
C13 C12 C11 121.6(3) . . ?
C12 C13 C14 120.5(3) . . ?
C13 C14 C15 120.9(3) . . ?
C10 C15 C14 117.0(3) . . ?
C10 C15 C19 122.4(2) . . ?
C14 C15 C19 120.5(3) . . ?
C17 C16 C11 114.9(3) . . ?
C17 C16 C18 109.7(3) . . ?
C11 C16 C18 110.2(3) . . ?
C21 C19 C15 112.4(3) . . ?
C21 C19 C20 110.7(3) . . ?
C15 C19 C20 110.7(3) . . ?
C27 C22 C23 122.7(3) . . ?
C27 C22 N2 118.9(3) . . ?
C23 C22 N2 118.4(3) . . ?
C24 C23 C22 116.9(3) . . ?
C24 C23 C28 121.8(3) . . ?
C22 C23 C28 121.2(3) . . ?
C25 C24 C23 121.5(4) . . ?
C26 C25 C24 120.1(3) . . ?
C25 C26 C27 121.5(4) . . ?
C22 C27 C26 117.1(3) . . ?
C22 C27 C31 122.7(3) . . ?
C26 C27 C31 120.1(3) . . ?
C23 C28 C30 110.0(3) . . ?
C23 C28 C29 114.8(4) . . ?
C30 C28 C29 109.6(3) . . ?
C33 C31 C27 110.4(3) . . ?
C33 C31 C32 112.2(3) . . ?
C27 C31 C32 111.9(4) . . ?
C36 C35 C34 86.0(12) . . ?
C35 C36 C36 80.1(12) . 3_665 ?

loop_
_geom_bond_atom_site_label_1
_geom_bond_atom_site_label_2
_geom_bond_distance
_geom_bond_site_symmetry_2
_geom_bond_publ_flag
In N2 2.162(2) . ?
In N1 2.167(2) . ?
In Cl 2.4004(7) . ?
In In 2.7502(3) 3_575 ?
N1 C1 1.318(3) . ?
N1 C10 1.447(3) . ?
N2 C3 1.318(3) . ?
N2 C22 1.448(3) . ?
C1 C2 1.403(4) . ?
C2 C3 1.396(4) . ?
C2 C4 1.492(3) . ?
C4 C9 1.381(4) . ?
C4 C5 1.403(4) . ?
C5 C6 1.392(5) . ?
C6 C7 1.378(6) . ?
C7 C8 1.351(6) . ?
C8 C9 1.393(5) . ?
C10 C15 1.399(4) . ?
C10 C11 1.401(4) . ?
C11 C12 1.395(4) . ?
C11 C16 1.522(5) . ?
C12 C13 1.367(5) . ?
C13 C14 1.379(5) . ?
C14 C15 1.405(4) . ?
C15 C19 1.525(4) . ?
C16 C17 1.512(5) . ?
C16 C18 1.524(6) . ?
C19 C21 1.507(5) . ?
C19 C20 1.530(5) . ?
C22 C27 1.395(4) . ?
C22 C23 1.399(4) . ?
C23 C24 1.397(4) . ?
C23 C28 1.513(5) . ?
C24 C25 1.373(6) . ?
C25 C26 1.367(6) . ?
C26 C27 1.396(4) . ?
C27 C31 1.529(5) . ?
C28 C30 1.518(7) . ?
C28 C29 1.524(5) . ?
C31 C33 1.494(6) . ?
C31 C32 1.546(6) . ?
C34 C35 1.540(16) . ?
C35 C36 1.508(17) . ?
C36 C36 1.589(18) 3_665 ?

loop_
_geom_torsion_atom_site_label_1
_geom_torsion_atom_site_label_2
_geom_torsion_atom_site_label_3
_geom_torsion_atom_site_label_4
_geom_torsion
_geom_torsion_site_symmetry_1
_geom_torsion_site_symmetry_2
_geom_torsion_site_symmetry_3
_geom_torsion_site_symmetry_4
_geom_torsion_publ_flag
N2 In N1 C1 -33.33(19) . . . . ?
Cl In N1 C1 67.57(19) . . . . ?
In In N1 C1 -164.07(16) 3_575 . . . ?
N2 In N1 C10 155.6(2) . . . . ?
Cl In N1 C10 -103.48(19) . . . . ?
In In N1 C10 24.9(2) 3_575 . . . ?
N1 In N2 C3 33.2(2) . . . . ?
Cl In N2 C3 -67.3(2) . . . . ?
In In N2 C3 165.58(17) 3_575 . . . ?
N1 In N2 C22 -157.2(2) . . . . ?
Cl In N2 C22 102.4(2) . . . . ?
In In N2 C22 -24.8(2) 3_575 . . . ?
C10 N1 C1 C2 -170.9(3) . . . . ?
In N1 C1 C2 17.7(4) . . . . ?
N1 C1 C2 C3 13.7(4) . . . . ?
N1 C1 C2 C4 -174.2(2) . . . . ?
C22 N2 C3 C2 172.5(3) . . . . ?
In N2 C3 C2 -17.2(4) . . . . ?
C1 C2 C3 N2 -14.0(4) . . . . ?
C4 C2 C3 N2 173.8(3) . . . . ?
C3 C2 C4 C9 137.5(3) . . . . ?
C1 C2 C4 C9 -35.1(4) . . . . ?
C3 C2 C4 C5 -42.3(4) . . . . ?
C1 C2 C4 C5 145.2(3) . . . . ?
C9 C4 C5 C6 -0.9(5) . . . . ?
C2 C4 C5 C6 178.8(3) . . . . ?
C4 C5 C6 C7 1.5(6) . . . . ?
C5 C6 C7 C8 -0.8(7) . . . . ?
C6 C7 C8 C9 -0.5(7) . . . . ?
C5 C4 C9 C8 -0.4(6) . . . . ?
C2 C4 C9 C8 179.9(3) . . . . ?
C7 C8 C9 C4 1.1(7) . . . . ?
C1 N1 C10 C15 -80.4(3) . . . . ?
In N1 C10 C15 91.0(3) . . . . ?
C1 N1 C10 C11 97.8(3) . . . . ?
In N1 C10 C11 -90.8(3) . . . . ?
C15 C10 C11 C12 -2.6(4) . . . . ?
N1 C10 C11 C12 179.3(3) . . . . ?
C15 C10 C11 C16 173.3(3) . . . . ?
N1 C10 C11 C16 -4.8(4) . . . . ?
C10 C11 C12 C13 -0.3(5) . . . . ?
C16 C11 C12 C13 -176.1(3) . . . . ?
C11 C12 C13 C14 1.9(5) . . . . ?
C12 C13 C14 C15 -0.7(5) . . . . ?
C11 C10 C15 C14 3.6(4) . . . . ?
N1 C10 C15 C14 -178.2(3) . . . . ?
C11 C10 C15 C19 -173.6(3) . . . . ?
N1 C10 C15 C19 4.5(4) . . . . ?
C13 C14 C15 C10 -2.0(5) . . . . ?
C13 C14 C15 C19 175.3(3) . . . . ?
C12 C11 C16 C17 -36.6(5) . . . . ?
C10 C11 C16 C17 147.7(3) . . . . ?
C12 C11 C16 C18 87.9(4) . . . . ?
C10 C11 C16 C18 -87.8(4) . . . . ?
C10 C15 C19 C21 -131.1(4) . . . . ?
C14 C15 C19 C21 51.8(4) . . . . ?
C10 C15 C19 C20 104.5(3) . . . . ?
C14 C15 C19 C20 -72.7(4) . . . . ?
C3 N2 C22 C27 79.2(3) . . . . ?
In N2 C22 C27 -90.8(3) . . . . ?
C3 N2 C22 C23 -99.6(3) . . . . ?
In N2 C22 C23 90.4(3) . . . . ?
C27 C22 C23 C24 0.5(5) . . . . ?
N2 C22 C23 C24 179.3(3) . . . . ?
C27 C22 C23 C28 -177.5(3) . . . . ?
N2 C22 C23 C28 1.2(4) . . . . ?
C22 C23 C24 C25 0.9(5) . . . . ?
C28 C23 C24 C25 179.0(4) . . . . ?
C23 C24 C25 C26 -1.2(6) . . . . ?
C24 C25 C26 C27 -0.1(7) . . . . ?
C23 C22 C27 C26 -1.7(5) . . . . ?
N2 C22 C27 C26 179.5(3) . . . . ?
C23 C22 C27 C31 175.9(3) . . . . ?
N2 C22 C27 C31 -2.8(5) . . . . ?
C25 C26 C27 C22 1.5(6) . . . . ?
C25 C26 C27 C31 -176.2(4) . . . . ?
C24 C23 C28 C30 -92.4(4) . . . . ?
C22 C23 C28 C30 85.5(4) . . . . ?
C24 C23 C28 C29 31.7(5) . . . . ?
C22 C23 C28 C29 -150.3(3) . . . . ?
C22 C27 C31 C33 125.4(4) . . . . ?
C26 C27 C31 C33 -57.0(5) . . . . ?
C22 C27 C31 C32 -108.8(4) . . . . ?
C26 C27 C31 C32 68.7(5) . . . . ?
C34 C35 C36 C36 -174.5(17) . . . 3_665 ?
